data_7155743
loop_
_publ_author_name
'Yang, Ren-Yin'
'Sun, Jing'
'Sun, Qiu'
'Yan, Chao Guo'

_publ_section_title
;
 Selective Construction of Polycyclic Spirooxindoles via
 Cu(OTf)2/HOTf-catalyzed Domino Reaction of o-Arylalkynylacetophenones and
 3-Phenacylideneoxindoles
;
_journal_name_full 'Org. Biomol. Chem.'
_journal_paper_doi 10.1039/C7OB01292F
_journal_year 2017
_chemical_formula_moiety 'C40 H25 F2 N O2'
_chemical_formula_sum 'C40 H25 F2 N O2'
_chemical_formula_weight 589.61
_space_group_crystal_system monoclinic
_space_group_IT_number 14
_space_group_name_Hall '-P 2ybc'
_space_group_name_H-M_alt 'P 1 21/c 1'
_symmetry_space_group_name_Hall '-P 2ybc'
_symmetry_space_group_name_H-M 'P 1 21/c 1'
_atom_sites_solution_hydrogens geom
_audit_creation_method SHELXL-2014/7
_audit_update_record
;
2017-01-10 deposited with the CCDC.
2017-07-03 downloaded from the CCDC.
;
_cell_angle_alpha 90
_cell_angle_beta 102.3282(16)
_cell_angle_gamma 90
_cell_formula_units_Z 4
_cell_length_a 9.1323(5)
_cell_length_b 27.5891(14)
_cell_length_c 12.2546(6)
_cell_measurement_reflns_used 7346
_cell_measurement_temperature 296(2)
_cell_measurement_theta_max 24.29
_cell_measurement_theta_min 2.25
_cell_volume 3016.4(3)
_computing_cell_refinement 'Bruker SAINT'
_computing_data_collection 'Bruker APEX2'
_computing_data_reduction 'Bruker SAINT'
_computing_molecular_graphics 'Bruker SHELXTL'
_computing_publication_material 'Bruker SHELXTL'
_computing_structure_refinement 'SHELXL-2014/7 (Sheldrick, 2014)'
_computing_structure_solution 'SHELXS-97 (Sheldrick 2008)'
_diffrn_ambient_temperature 296(2)
_diffrn_measured_fraction_theta_full 0.995
_diffrn_measured_fraction_theta_max 0.993
_diffrn_measurement_device_type 'CCD area detector'
_diffrn_measurement_method 'phi and omega scans'
_diffrn_radiation_source 'fine-focus sealed tube'
_diffrn_radiation_type MoK\a
_diffrn_radiation_wavelength 0.71073
_diffrn_reflns_av_R_equivalents 0.0522
_diffrn_reflns_av_unetI/netI 0.0654
_diffrn_reflns_Laue_measured_fraction_full 0.995
_diffrn_reflns_Laue_measured_fraction_max 0.993
_diffrn_reflns_limit_h_max 11
_diffrn_reflns_limit_h_min -11
_diffrn_reflns_limit_k_max 35
_diffrn_reflns_limit_k_min -28
_diffrn_reflns_limit_l_max 15
_diffrn_reflns_limit_l_min -15
_diffrn_reflns_number 29844
_diffrn_reflns_point_group_measured_fraction_full 0.995
_diffrn_reflns_point_group_measured_fraction_max 0.993
_diffrn_reflns_theta_full 25.242
_diffrn_reflns_theta_max 27.563
_diffrn_reflns_theta_min 2.252
_exptl_absorpt_coefficient_mu 0.088
_exptl_absorpt_correction_T_max 0.981
_exptl_absorpt_correction_T_min 0.976
_exptl_absorpt_correction_type multi-scan
_exptl_absorpt_process_details sadabs
_exptl_crystal_colour yellow
_exptl_crystal_density_diffrn 1.298
_exptl_crystal_description block
_exptl_crystal_F_000 1224
_exptl_crystal_size_max 0.280
_exptl_crystal_size_mid 0.240
_exptl_crystal_size_min 0.220
_refine_diff_density_max 0.180
_refine_diff_density_min -0.173
_refine_diff_density_rms 0.034
_refine_ls_extinction_method none
_refine_ls_goodness_of_fit_ref 1.014
_refine_ls_hydrogen_treatment constr
_refine_ls_matrix_type full
_refine_ls_number_parameters 407
_refine_ls_number_reflns 6914
_refine_ls_number_restraints 0
_refine_ls_restrained_S_all 1.014
_refine_ls_R_factor_all 0.1396
_refine_ls_R_factor_gt 0.0592
_refine_ls_shift/su_max 0.000
_refine_ls_shift/su_mean 0.000
_refine_ls_structure_factor_coef Fsqd
_refine_ls_weighting_details 'w=1/[\s^2^(Fo^2^)+(0.0592P)^2^+0.4506P] where P=(Fo^2^+2Fc^2^)/3'
_refine_ls_weighting_scheme calc
_refine_ls_wR_factor_gt 0.1210
_refine_ls_wR_factor_ref 0.1456
_reflns_Friedel_coverage 0.000
_reflns_number_gt 3505
_reflns_number_total 6914
_reflns_threshold_expression 'I > 2\s(I)'
_cod_data_source_file c7ob01292f2.cif
_cod_data_source_block 4p
_cod_database_code 7155743
_shelx_shelxl_version_number 2014/7
_shelx_space_group_comment
; 
The symmetry employed for this shelxl refinement is uniquely defined 
by the following loop, which should always be used as a source of 
symmetry information in preference to the above space-group names. 
They are only intended as comments. 
;
_shelx_estimated_absorpt_t_min 0.976
_shelx_estimated_absorpt_t_max 0.981

loop_
_space_group_symop_operation_xyz
'x, y, z'
'-x, y+1/2, -z+1/2'
'-x, -y, -z'
'x, -y-1/2, z-1/2'

loop_
_atom_site_label
_atom_site_type_symbol
_atom_site_fract_x
_atom_site_fract_y
_atom_site_fract_z
_atom_site_U_iso_or_equiv
_atom_site_adp_type
_atom_site_occupancy
_atom_site_site_symmetry_order
_atom_site_calc_flag
_atom_site_refinement_flags_posn
_atom_site_refinement_flags_adp
C1 C 0.1363(3) 0.72671(9) 0.4369(2) 0.0844(7) Uani 1 1 d . .
H1 H 0.2074 0.7283 0.5036 0.101 Uiso 1 1 calc R U
C2 C 0.0225(4) 0.76099(9) 0.4151(3) 0.0993(9) Uani 1 1 d . .
H2 H 0.0163 0.7847 0.4678 0.119 Uiso 1 1 calc R U
C3 C -0.0789(4) 0.75983(12) 0.3174(3) 0.1048(9) Uani 1 1 d . .
H3 H -0.1552 0.7828 0.3032 0.126 Uiso 1 1 calc R U
C4 C -0.0707(3) 0.72593(12) 0.2406(3) 0.1058(9) Uani 1 1 d . .
H4 H -0.1392 0.7260 0.1725 0.127 Uiso 1 1 calc R U
C5 C 0.0415(3) 0.69037(10) 0.2632(2) 0.0895(8) Uani 1 1 d . .
H5 H 0.0451 0.6664 0.2104 0.107 Uiso 1 1 calc R U
C6 C 0.1456(3) 0.69036(8) 0.36152(19) 0.0671(6) Uani 1 1 d . .
C7 C 0.2647(3) 0.65181(9) 0.39064(18) 0.0768(7) Uani 1 1 d . .
H7A H 0.3531 0.6662 0.4375 0.092 Uiso 1 1 calc R U
H7B H 0.2287 0.6268 0.4341 0.092 Uiso 1 1 calc R U
C8 C 0.3926(2) 0.65202(7) 0.22758(17) 0.0551(5) Uani 1 1 d . .
C9 C 0.4334(3) 0.70008(8) 0.2266(2) 0.0723(6) Uani 1 1 d . .
H9 H 0.4046 0.7224 0.2749 0.087 Uiso 1 1 calc R U
C10 C 0.5185(3) 0.71405(8) 0.1512(2) 0.0829(7) Uani 1 1 d . .
H10 H 0.5479 0.7462 0.1481 0.099 Uiso 1 1 calc R U
C11 C 0.5591(3) 0.68048(9) 0.0814(2) 0.0766(7) Uani 1 1 d . .
C12 C 0.5203(2) 0.63229(7) 0.08144(17) 0.0615(6) Uani 1 1 d . .
H12 H 0.5505 0.6101 0.0334 0.074 Uiso 1 1 calc R U
C13 C 0.4349(2) 0.61843(6) 0.15575(15) 0.0494(5) Uani 1 1 d . .
C14 C 0.3641(2) 0.57018(6) 0.17080(15) 0.0487(5) Uani 1 1 d . .
C15 C 0.2878(2) 0.58073(8) 0.26976(17) 0.0579(5) Uani 1 1 d . .
C16 C 0.4593(2) 0.52486(6) 0.18864(15) 0.0488(5) Uani 1 1 d . .
C17 C 0.4032(2) 0.49251(7) 0.10815(16) 0.0503(5) Uani 1 1 d . .
C18 C 0.2742(2) 0.50938(7) 0.02884(15) 0.0512(5) Uani 1 1 d . .
C19 C 0.1823(2) 0.49027(8) -0.06712(16) 0.0628(6) Uani 1 1 d . .
H19 H 0.2003 0.4596 -0.0928 0.075 Uiso 1 1 calc R U
C20 C 0.0643(2) 0.51791(9) -0.12311(17) 0.0662(6) Uani 1 1 d . .
H20 H 0.0022 0.5052 -0.1868 0.079 Uiso 1 1 calc R U
C21 C 0.0348(2) 0.56384(9) -0.08797(18) 0.0654(6) Uani 1 1 d . .
C22 C -0.0973(3) 0.59269(10) -0.1498(2) 0.0918(8) Uani 1 1 d . .
H22A H -0.0623 0.6193 -0.1877 0.138 Uiso 1 1 calc R U
H22B H -0.1533 0.6049 -0.0976 0.138 Uiso 1 1 calc R U
H22C H -0.1606 0.5722 -0.2034 0.138 Uiso 1 1 calc R U
C23 C 0.1289(2) 0.58311(8) 0.00726(17) 0.0595(6) Uani 1 1 d . .
H23 H 0.1121 0.6142 0.0314 0.071 Uiso 1 1 calc R U
C24 C 0.2464(2) 0.55597(7) 0.06509(16) 0.0508(5) Uani 1 1 d . .
C25 C 0.5809(2) 0.50086(6) 0.26299(15) 0.0467(5) Uani 1 1 d . .
C26 C 0.5860(2) 0.45473(7) 0.21785(15) 0.0495(5) Uani 1 1 d . .
C27 C 0.6879(2) 0.41796(7) 0.26173(16) 0.0517(5) Uani 1 1 d . .
C28 C 0.6903(3) 0.37114(7) 0.21671(18) 0.0659(6) Uani 1 1 d . .
H28 H 0.6188 0.3622 0.1539 0.079 Uiso 1 1 calc R U
C29 C 0.7974(3) 0.33886(8) 0.2652(2) 0.0741(7) Uani 1 1 d . .
H29 H 0.7976 0.3078 0.2358 0.089 Uiso 1 1 calc R U
C30 C 0.9065(3) 0.35193(9) 0.3582(2) 0.0766(7) Uani 1 1 d . .
H30 H 0.9810 0.3299 0.3890 0.092 Uiso 1 1 calc R U
C31 C 0.9049(3) 0.39671(8) 0.40435(19) 0.0708(6) Uani 1 1 d . .
H31 H 0.9780 0.4048 0.4669 0.085 Uiso 1 1 calc R U
C32 C 0.7944(2) 0.43114(7) 0.35902(17) 0.0553(5) Uani 1 1 d . .
C33 C 0.7875(2) 0.47762(7) 0.40793(16) 0.0594(6) Uani 1 1 d . .
H33 H 0.8565 0.4849 0.4734 0.071 Uiso 1 1 calc R U
C34 C 0.6848(2) 0.51218(7) 0.36364(15) 0.0508(5) Uani 1 1 d . .
C35 C 0.6804(2) 0.55964(7) 0.42024(16) 0.0541(5) Uani 1 1 d . .
C36 C 0.6366(3) 0.56175(8) 0.5218(2) 0.0745(7) Uani 1 1 d . .
H36 H 0.6084 0.5336 0.5537 0.089 Uiso 1 1 calc R U
C37 C 0.6346(3) 0.60576(11) 0.5757(2) 0.0908(8) Uani 1 1 d . .
H37 H 0.6030 0.6076 0.6429 0.109 Uiso 1 1 calc R U
C38 C 0.6794(3) 0.64588(9) 0.5291(3) 0.0873(9) Uani 1 1 d . .
C39 C 0.7230(3) 0.64563(8) 0.4306(3) 0.0885(8) Uani 1 1 d . .
H39 H 0.7526 0.6740 0.4006 0.106 Uiso 1 1 calc R U
C40 C 0.7223(3) 0.60188(8) 0.37568(19) 0.0742(7) Uani 1 1 d . .
H40 H 0.7508 0.6010 0.3072 0.089 Uiso 1 1 calc R U
F1 F 0.6424(2) 0.69516(6) 0.00763(13) 0.1192(6) Uani 1 1 d . .
F2 F 0.6799(2) 0.68871(6) 0.58440(16) 0.1419(8) Uani 1 1 d . .
N1 N 0.3073(2) 0.62926(6) 0.29498(14) 0.0623(5) Uani 1 1 d . .
O1 O 0.22295(19) 0.55204(6) 0.31660(13) 0.0802(5) Uani 1 1 d . .
O2 O 0.47536(15) 0.44904(4) 0.12138(10) 0.0545(4) Uani 1 1 d . .

loop_
_atom_site_aniso_label
_atom_site_aniso_U_11
_atom_site_aniso_U_22
_atom_site_aniso_U_33
_atom_site_aniso_U_23
_atom_site_aniso_U_13
_atom_site_aniso_U_12
C1 0.103(2) 0.0727(16) 0.0795(17) 0.0042(14) 0.0243(15) 0.0077(15)
C2 0.131(3) 0.0654(16) 0.109(2) 0.0036(15) 0.044(2) 0.0130(18)
C3 0.093(2) 0.098(2) 0.130(3) 0.019(2) 0.038(2) 0.0177(18)
C4 0.0678(19) 0.125(2) 0.119(3) 0.005(2) 0.0080(18) 0.0138(18)
C5 0.0688(18) 0.108(2) 0.090(2) -0.0120(16) 0.0128(16) 0.0098(16)
C6 0.0667(16) 0.0781(15) 0.0591(14) 0.0019(12) 0.0195(13) 0.0022(12)
C7 0.0798(17) 0.0929(17) 0.0589(14) -0.0017(12) 0.0176(13) 0.0182(14)
C8 0.0508(13) 0.0534(12) 0.0581(13) 0.0019(10) 0.0048(11) -0.0008(10)
C9 0.0759(16) 0.0556(13) 0.0833(17) -0.0093(12) 0.0122(14) -0.0022(12)
C10 0.0912(19) 0.0562(14) 0.0988(19) -0.0003(14) 0.0148(17) -0.0233(13)
C11 0.0827(18) 0.0743(16) 0.0754(16) 0.0037(13) 0.0228(14) -0.0323(14)
C12 0.0644(14) 0.0627(13) 0.0563(13) -0.0044(10) 0.0106(11) -0.0173(11)
C13 0.0486(12) 0.0507(11) 0.0446(11) 0.0026(9) 0.0002(10) -0.0072(9)
C14 0.0501(12) 0.0504(11) 0.0433(11) 0.0021(9) 0.0048(10) -0.0082(9)
C15 0.0546(13) 0.0656(14) 0.0506(13) 0.0117(11) 0.0045(11) -0.0022(11)
C16 0.0519(12) 0.0485(11) 0.0445(11) 0.0008(9) 0.0071(10) -0.0099(9)
C17 0.0530(12) 0.0480(11) 0.0484(11) 0.0004(9) 0.0071(10) -0.0079(10)
C18 0.0479(12) 0.0604(12) 0.0435(11) 0.0047(9) 0.0056(10) -0.0167(10)
C19 0.0612(14) 0.0777(14) 0.0480(12) -0.0018(11) 0.0083(11) -0.0239(12)
C20 0.0552(14) 0.0933(17) 0.0440(12) 0.0110(12) -0.0035(11) -0.0292(13)
C21 0.0502(13) 0.0856(16) 0.0562(14) 0.0263(12) 0.0015(12) -0.0177(12)
C22 0.0661(17) 0.116(2) 0.0818(17) 0.0390(15) -0.0102(14) -0.0142(15)
C23 0.0537(13) 0.0647(12) 0.0579(13) 0.0161(11) 0.0066(11) -0.0114(11)
C24 0.0477(12) 0.0564(12) 0.0469(11) 0.0098(9) 0.0068(10) -0.0139(10)
C25 0.0482(12) 0.0493(11) 0.0415(11) 0.0036(9) 0.0069(9) -0.0088(9)
C26 0.0520(13) 0.0533(11) 0.0423(11) -0.0003(9) 0.0081(10) -0.0102(10)
C27 0.0552(13) 0.0509(11) 0.0508(12) 0.0069(9) 0.0153(11) -0.0026(10)
C28 0.0743(16) 0.0585(13) 0.0654(14) -0.0014(11) 0.0161(12) 0.0000(12)
C29 0.0868(19) 0.0548(13) 0.0836(18) 0.0025(12) 0.0247(16) 0.0051(13)
C30 0.0753(17) 0.0695(16) 0.0867(18) 0.0173(13) 0.0209(15) 0.0151(13)
C31 0.0684(16) 0.0721(15) 0.0688(15) 0.0111(12) 0.0076(12) 0.0050(13)
C32 0.0561(13) 0.0570(12) 0.0519(13) 0.0089(10) 0.0092(11) -0.0015(10)
C33 0.0591(14) 0.0636(13) 0.0487(12) 0.0048(10) -0.0036(10) -0.0045(11)
C34 0.0555(13) 0.0528(11) 0.0410(11) 0.0040(9) 0.0031(10) -0.0101(10)
C35 0.0537(13) 0.0545(12) 0.0459(12) -0.0013(9) -0.0077(10) -0.0065(10)
C36 0.0802(17) 0.0754(15) 0.0667(16) -0.0125(12) 0.0127(14) -0.0136(13)
C37 0.0828(19) 0.107(2) 0.0783(18) -0.0341(17) 0.0084(15) 0.0013(17)
C38 0.0783(19) 0.0647(16) 0.100(2) -0.0314(16) -0.0232(17) 0.0120(14)
C39 0.103(2) 0.0536(14) 0.090(2) 0.0022(14) -0.0226(17) -0.0058(13)
C40 0.0927(19) 0.0594(14) 0.0607(14) 0.0042(11) -0.0054(13) -0.0121(12)
F1 0.1491(15) 0.1089(11) 0.1155(12) -0.0039(9) 0.0636(12) -0.0641(11)
F2 0.1408(16) 0.0892(11) 0.1737(17) -0.0663(11) -0.0154(13) 0.0250(10)
N1 0.0664(12) 0.0625(11) 0.0612(11) 0.0000(9) 0.0205(10) 0.0027(9)
O1 0.0907(12) 0.0859(11) 0.0693(10) 0.0167(8) 0.0286(9) -0.0162(9)
O2 0.0594(9) 0.0522(8) 0.0489(8) -0.0049(6) 0.0051(7) -0.0081(7)

loop_
_atom_type_symbol
_atom_type_description
_atom_type_scat_dispersion_real
_atom_type_scat_dispersion_imag
_atom_type_scat_source
C C 0.0033 0.0016 'International Tables Vol C Tables 4.2.6.8 and 6.1.1.4'
H H 0.0000 0.0000 'International Tables Vol C Tables 4.2.6.8 and 6.1.1.4'
N N 0.0061 0.0033 'International Tables Vol C Tables 4.2.6.8 and 6.1.1.4'
O O 0.0106 0.0060 'International Tables Vol C Tables 4.2.6.8 and 6.1.1.4'
F F 0.0171 0.0103 'International Tables Vol C Tables 4.2.6.8 and 6.1.1.4'

loop_
_geom_angle_atom_site_label_1
_geom_angle_atom_site_label_2
_geom_angle_atom_site_label_3
_geom_angle
C6 C1 C2 121.2(3)
C6 C1 H1 119.4
C2 C1 H1 119.4
C3 C2 C1 119.9(3)
C3 C2 H2 120.1
C1 C2 H2 120.1
C4 C3 C2 120.6(3)
C4 C3 H3 119.7
C2 C3 H3 119.7
C3 C4 C5 119.8(3)
C3 C4 H4 120.1
C5 C4 H4 120.1
C6 C5 C4 121.0(3)
C6 C5 H5 119.5
C4 C5 H5 119.5
C5 C6 C1 117.4(2)
C5 C6 C7 122.6(2)
C1 C6 C7 120.0(2)
N1 C7 C6 114.53(18)
N1 C7 H7A 108.6
C6 C7 H7A 108.6
N1 C7 H7B 108.6
C6 C7 H7B 108.6
H7A C7 H7B 107.6
C9 C8 C13 121.6(2)
C9 C8 N1 128.5(2)
C13 C8 N1 109.85(17)
C8 C9 C10 117.8(2)
C8 C9 H9 121.1
C10 C9 H9 121.1
C11 C10 C9 119.8(2)
C11 C10 H10 120.1
C9 C10 H10 120.1
F1 C11 C10 118.7(2)
F1 C11 C12 117.9(2)
C10 C11 C12 123.4(2)
C13 C12 C11 116.9(2)
C13 C12 H12 121.6
C11 C12 H12 121.6
C12 C13 C8 120.56(18)
C12 C13 C14 130.21(18)
C8 C13 C14 109.10(17)
C13 C14 C16 119.93(16)
C13 C14 C24 111.14(14)
C16 C14 C24 100.77(14)
C13 C14 C15 101.88(15)
C16 C14 C15 112.53(15)
C24 C14 C15 110.80(15)
O1 C15 N1 125.8(2)
O1 C15 C14 126.73(19)
N1 C15 C14 107.47(17)
C17 C16 C25 106.28(17)
C17 C16 C14 108.94(17)
C25 C16 C14 144.54(17)
C16 C17 O2 113.41(17)
C16 C17 C18 114.19(18)
O2 C17 C18 132.28(17)
C19 C18 C24 119.83(19)
C19 C18 C17 135.0(2)
C24 C18 C17 105.12(16)
C20 C19 C18 118.5(2)
C20 C19 H19 120.8
C18 C19 H19 120.8
C19 C20 C21 122.4(2)
C19 C20 H20 118.8
C21 C20 H20 118.8
C20 C21 C23 118.9(2)
C20 C21 C22 121.0(2)
C23 C21 C22 120.1(2)
C21 C22 H22A 109.5
C21 C22 H22B 109.5
H22A C22 H22B 109.5
C21 C22 H22C 109.5
H22A C22 H22C 109.5
H22B C22 H22C 109.5
C24 C23 C21 119.7(2)
C24 C23 H23 120.1
C21 C23 H23 120.1
C23 C24 C18 120.72(18)
C23 C24 C14 128.31(18)
C18 C24 C14 110.96(16)
C26 C25 C34 118.22(17)
C26 C25 C16 104.81(16)
C34 C25 C16 136.95(17)
O2 C26 C25 111.18(16)
O2 C26 C27 123.09(16)
C25 C26 C27 125.73(18)
C26 C27 C28 125.31(19)
C26 C27 C32 114.65(17)
C28 C27 C32 120.04(19)
C29 C28 C27 120.0(2)
C29 C28 H28 120.0
C27 C28 H28 120.0
C28 C29 C30 120.6(2)
C28 C29 H29 119.7
C30 C29 H29 119.7
C31 C30 C29 120.4(2)
C31 C30 H30 119.8
C29 C30 H30 119.8
C30 C31 C32 121.2(2)
C30 C31 H31 119.4
C32 C31 H31 119.4
C31 C32 C27 117.63(19)
C31 C32 C33 122.2(2)
C27 C32 C33 120.12(18)
C34 C33 C32 123.39(18)
C34 C33 H33 118.3
C32 C33 H33 118.3
C33 C34 C25 117.79(18)
C33 C34 C35 120.95(17)
C25 C34 C35 121.26(17)
C40 C35 C36 118.59(19)
C40 C35 C34 121.57(19)
C36 C35 C34 119.82(18)
C37 C36 C35 120.0(2)
C37 C36 H36 120.0
C35 C36 H36 120.0
C38 C37 C36 118.8(3)
C38 C37 H37 120.6
C36 C37 H37 120.6
C37 C38 C39 123.3(2)
C37 C38 F2 118.1(3)
C39 C38 F2 118.6(3)
C38 C39 C40 118.0(2)
C38 C39 H39 121.0
C40 C39 H39 121.0
C35 C40 C39 121.3(2)
C35 C40 H40 119.3
C39 C40 H40 119.3
C15 N1 C8 111.44(17)
C15 N1 C7 123.62(19)
C8 N1 C7 124.29(18)
C17 O2 C26 104.31(13)

loop_
_geom_bond_atom_site_label_1
_geom_bond_atom_site_label_2
_geom_bond_distance
C1 C6 1.378(3)
C1 C2 1.388(4)
C1 H1 0.9300
C2 C3 1.349(4)
C2 H2 0.9300
C3 C4 1.340(4)
C3 H3 0.9300
C4 C5 1.403(4)
C4 H4 0.9300
C5 C6 1.366(3)
C5 H5 0.9300
C6 C7 1.508(3)
C7 N1 1.452(3)
C7 H7A 0.9700
C7 H7B 0.9700
C8 C9 1.378(3)
C8 C13 1.388(3)
C8 N1 1.400(3)
C9 C10 1.383(3)
C9 H9 0.9300
C10 C11 1.365(3)
C10 H10 0.9300
C11 F1 1.361(3)
C11 C12 1.376(3)
C12 C13 1.374(3)
C12 H12 0.9300
C13 C14 1.508(2)
C14 C16 1.512(3)
C14 C24 1.547(3)
C14 C15 1.549(3)
C15 O1 1.205(2)
C15 N1 1.377(3)
C16 C17 1.348(2)
C16 C25 1.439(3)
C17 O2 1.361(2)
C17 C18 1.435(3)
C18 C19 1.394(3)
C18 C24 1.401(3)
C19 C20 1.378(3)
C19 H19 0.9300
C20 C21 1.383(3)
C20 H20 0.9300
C21 C23 1.398(3)
C21 C22 1.508(3)
C22 H22A 0.9600
C22 H22B 0.9600
C22 H22C 0.9600
C23 C24 1.375(3)
C23 H23 0.9300
C25 C26 1.392(3)
C25 C34 1.421(3)
C26 O2 1.390(2)
C26 C27 1.404(3)
C27 C28 1.407(3)
C27 C32 1.416(3)
C28 C29 1.362(3)
C28 H28 0.9300
C29 C30 1.392(3)
C29 H29 0.9300
C30 C31 1.360(3)
C30 H30 0.9300
C31 C32 1.411(3)
C31 H31 0.9300
C32 C33 1.423(3)
C33 C34 1.366(3)
C33 H33 0.9300
C34 C35 1.486(3)
C35 C40 1.376(3)
C35 C36 1.388(3)
C36 C37 1.384(3)
C36 H36 0.9300
C37 C38 1.348(4)
C37 H37 0.9300
C38 C39 1.350(4)
C38 F2 1.361(3)
C39 C40 1.381(3)
C39 H39 0.9300
C40 H40 0.9300
